data_1571989
loop_
_publ_author_name
'Yang, Wenbang'
'White, Andrew J. P.'
'Crimmin, Mark R.'

_publ_section_title
;
 Cross-coupling of CO and an isocyanide mediated by a tetrameric magnesium
 hydride cluster.
;
_journal_issue 30
_journal_name_full 'Chemical science'
_journal_page_first 11807
_journal_page_last 11813
_journal_paper_doi 10.1039/d4sc02638a
_journal_volume 15
_journal_year 2024
_chemical_formula_moiety 'C52 H75 Mg2 N5 O3'
_chemical_formula_sum 'C52 H75 Mg2 N5 O3'
_chemical_formula_weight 866.79
_space_group_crystal_system triclinic
_space_group_IT_number 2
_space_group_name_Hall '-P 1'
_space_group_name_H-M_alt 'P -1'
_atom_sites_solution_hydrogens geom
_audit_creation_method SHELXL-2019/3
_audit_update_record
;
2024-01-26 deposited with the CCDC.	2024-06-24 downloaded from the CCDC.
;
_cell_angle_alpha 80.246(3)
_cell_angle_beta 84.648(3)
_cell_angle_gamma 67.366(3)
_cell_formula_units_Z 2
_cell_length_a 9.2215(3)
_cell_length_b 11.1028(4)
_cell_length_c 27.4961(7)
_cell_measurement_reflns_used 11554
_cell_measurement_temperature 173(2)
_cell_measurement_theta_max 73.0850
_cell_measurement_theta_min 4.3370
_cell_volume 2559.57(15)
_computing_cell_refinement 'CrysAlisPro, Rigaku OD'
_computing_data_collection 'CrysAlisPro, Rigaku OD'
_computing_data_reduction 'CrysAlisPro, Rigaku OD'
_computing_molecular_graphics 'Bruker SHELXTL'
_computing_publication_material 'CIFTAB-2014 (Sheldrick, 2017)'
_computing_structure_refinement 'SHELXL-2019/2 (Sheldrick, 2019)'
_computing_structure_solution 'SHELXS-2014 (Sheldrick, 2017)'
_diffrn_ambient_temperature 173(2)
_diffrn_detector_area_resol_mean 10.4115
_diffrn_measured_fraction_theta_full 0.997
_diffrn_measured_fraction_theta_max 0.973
_diffrn_measurement_device_type 'Agilent Xcalibur PX Ultra A'
_diffrn_measurement_method 'omega scans'
_diffrn_radiation_type CuK\a
_diffrn_radiation_wavelength 1.54184
_diffrn_reflns_av_R_equivalents 0.0511
_diffrn_reflns_av_unetI/netI 0.0401
_diffrn_reflns_Laue_measured_fraction_full 0.997
_diffrn_reflns_Laue_measured_fraction_max 0.973
_diffrn_reflns_limit_h_max 11
_diffrn_reflns_limit_h_min -11
_diffrn_reflns_limit_k_max 13
_diffrn_reflns_limit_k_min -13
_diffrn_reflns_limit_l_max 34
_diffrn_reflns_limit_l_min -34
_diffrn_reflns_number 43205
_diffrn_reflns_point_group_measured_fraction_full 0.997
_diffrn_reflns_point_group_measured_fraction_max 0.973
_diffrn_reflns_theta_full 67.684
_diffrn_reflns_theta_max 73.948
_diffrn_reflns_theta_min 3.263
_diffrn_source 'Enhance Ultra (Cu) X-ray Source'
_exptl_absorpt_coefficient_mu 0.760
_exptl_absorpt_correction_T_max 0.960
_exptl_absorpt_correction_T_min 0.870
_exptl_absorpt_correction_type analytical
_exptl_absorpt_process_details
; 
CrysAlisPro 1.171.38.46 (Rigaku Oxford Diffraction, 2015) 
Analytical numeric absorption correction using a multifaceted crystal 
model based on expressions derived by R.C. Clark & J.S. Reid. 
(Clark, R. C. & Reid, J. S. (1995). Acta Cryst. A51, 887-897) 
Empirical absorption correction using spherical harmonics, 
implemented in SCALE3 ABSPACK scaling algorithm. 
;
_exptl_crystal_colour Yellow
_exptl_crystal_density_diffrn 1.125
_exptl_crystal_description blocks
_exptl_crystal_F_000 940
_exptl_crystal_size_max 0.250
_exptl_crystal_size_mid 0.190
_exptl_crystal_size_min 0.075
_refine_diff_density_max 0.433
_refine_diff_density_min -0.290
_refine_diff_density_rms 0.043
_refine_ls_extinction_method none
_refine_ls_goodness_of_fit_ref 1.035
_refine_ls_hydrogen_treatment constr
_refine_ls_matrix_type full
_refine_ls_number_parameters 590
_refine_ls_number_reflns 10104
_refine_ls_number_restraints 53
_refine_ls_restrained_S_all 1.040
_refine_ls_R_factor_all 0.0757
_refine_ls_R_factor_gt 0.0513
_refine_ls_shift/su_max 0.001
_refine_ls_shift/su_mean 0.000
_refine_ls_structure_factor_coef Fsqd
_refine_ls_weighting_details 'w=1/[\s^2^(Fo^2^)+(0.0803P)^2^+0.3987P] where P=(Fo^2^+2Fc^2^)/3'
_refine_ls_weighting_scheme calc
_refine_ls_wR_factor_gt 0.1348
_refine_ls_wR_factor_ref 0.1512
_reflns_Friedel_coverage 0.000
_reflns_number_gt 7322
_reflns_number_total 10104
_reflns_threshold_expression 'I > 2\s(I)'
_cod_data_source_file d4sc02638a3.cif
_cod_data_source_block 3-THF_2
_cod_depositor_comments 'Adding full bibliography for 1571986--1571991.cif.'
_cod_original_cell_volume 2559.58(16)
_cod_database_code 1571989
_shelx_shelxl_version_number 2019/3
_shelx_space_group_comment
; 
The symmetry employed for this shelxl refinement is uniquely defined 
by the following loop, which should always be used as a source of 
symmetry information in preference to the above space-group names. 
They are only intended as comments. 
;

loop_
_space_group_symop_operation_xyz
'x, y, z'
'-x, -y, -z'

loop_
_atom_site_label
_atom_site_type_symbol
_atom_site_fract_x
_atom_site_fract_y
_atom_site_fract_z
_atom_site_U_iso_or_equiv
_atom_site_adp_type
_atom_site_occupancy
_atom_site_site_symmetry_order
_atom_site_calc_flag
_atom_site_refinement_flags_posn
_atom_site_refinement_flags_adp
_atom_site_refinement_flags_occupancy
_atom_site_disorder_assembly
_atom_site_disorder_group
Mg1 Mg 0.35314(7) 0.29900(6) 0.30494(2) 0.03412(15) Uani 1 1 d . . . . .
Mg2 Mg 0.45619(8) 0.20224(6) 0.19298(2) 0.03790(16) Uani 1 1 d . . . . .
N1 N 0.44522(19) 0.20733(15) 0.37271(5) 0.0349(3) Uani 1 1 d . . . . .
C1 C 0.5978(2) 0.14243(18) 0.38215(6) 0.0373(4) Uani 1 1 d . . . . .
C2 C 0.7197(2) 0.13499(19) 0.34710(7) 0.0386(4) Uani 1 1 d . . . . .
H2A H 0.822756 0.087155 0.358944 0.046 Uiso 1 1 calc R U . . .
C3 C 0.7114(2) 0.18826(18) 0.29675(7) 0.0373(4) Uani 1 1 d . . . . .
N3 N 0.57607(19) 0.26338(15) 0.27632(5) 0.0361(3) Uani 1 1 d . . . . .
C4 C 0.6466(3) 0.0677(2) 0.43313(7) 0.0471(5) Uani 1 1 d . . . . .
H4A H 0.619729 -0.010913 0.438542 0.071 Uiso 1 1 calc R U . . .
H4B H 0.591501 0.124491 0.458038 0.071 Uiso 1 1 calc R U . . .
H4C H 0.760343 0.040979 0.435803 0.071 Uiso 1 1 calc R U . . .
C5 C 0.8642(3) 0.1551(2) 0.26703(8) 0.0486(5) Uani 1 1 d . . . . .
H5A H 0.843902 0.159555 0.232291 0.073 Uiso 1 1 calc R U . . .
H5B H 0.935863 0.065876 0.279593 0.073 Uiso 1 1 calc R U . . .
H5C H 0.912181 0.218438 0.269908 0.073 Uiso 1 1 calc R U . . .
N6 N 0.57460(19) 0.29852(16) 0.22346(5) 0.0374(3) Uani 1 1 d . . . . .
C6 C 0.5912(3) 0.4090(2) 0.20572(7) 0.0430(4) Uani 1 1 d . . . . .
C7 C 0.5752(3) 0.4591(2) 0.15463(8) 0.0507(5) Uani 1 1 d . . . . .
H7A H 0.598357 0.536013 0.144354 0.061 Uiso 1 1 calc R U . . .
C8 C 0.5302(3) 0.4109(2) 0.11776(8) 0.0526(5) Uani 1 1 d . . . . .
N8 N 0.4864(2) 0.3065(2) 0.12387(6) 0.0500(4) Uani 1 1 d . . . . .
C9 C 0.6276(3) 0.4901(2) 0.23815(9) 0.0555(6) Uani 1 1 d . . . . .
H9A H 0.542183 0.518036 0.262819 0.083 Uiso 1 1 calc R U . . .
H9B H 0.637978 0.568001 0.217797 0.083 Uiso 1 1 calc R U . . .
H9C H 0.726244 0.436869 0.254868 0.083 Uiso 1 1 calc R U . . .
C10 C 0.5306(4) 0.4901(3) 0.06657(9) 0.0745(8) Uani 1 1 d . . . . .
H10A H 0.519191 0.579772 0.070000 0.112 Uiso 1 1 calc R U . . .
H10B H 0.442961 0.493878 0.047983 0.112 Uiso 1 1 calc R U . . .
H10C H 0.630011 0.447439 0.048929 0.112 Uiso 1 1 calc R U . . .
C11 C 0.3333(2) 0.20587(18) 0.41265(6) 0.0354(4) Uani 1 1 d . . . . .
C12 C 0.2747(2) 0.31252(19) 0.44001(6) 0.0405(4) Uani 1 1 d . . . . .
C13 C 0.1631(3) 0.3098(2) 0.47760(7) 0.0485(5) Uani 1 1 d . . . . .
H13A H 0.124185 0.379284 0.497079 0.058 Uiso 1 1 calc R U . . .
C14 C 0.1076(3) 0.2091(2) 0.48727(8) 0.0513(5) Uani 1 1 d . . . . .
H14A H 0.031018 0.209939 0.513001 0.062 Uiso 1 1 calc R U . . .
C15 C 0.1635(3) 0.1065(2) 0.45944(7) 0.0458(5) Uani 1 1 d . . . . .
H15A H 0.123676 0.037984 0.465928 0.055 Uiso 1 1 calc R U . . .
C16 C 0.2774(2) 0.10258(18) 0.42205(6) 0.0399(4) Uani 1 1 d . . . . .
C17 C 0.3283(3) 0.4281(2) 0.42808(7) 0.0453(5) Uani 1 1 d . . . . .
H17A H 0.334195 0.448854 0.391288 0.054 Uiso 1 1 calc R U . . .
C18 C 0.2123(3) 0.5529(2) 0.44706(9) 0.0553(6) Uani 1 1 d . . . . .
H18A H 0.105710 0.568656 0.437851 0.083 Uiso 1 1 calc R U . . .
H18B H 0.240176 0.628251 0.432405 0.083 Uiso 1 1 calc R U . . .
H18C H 0.216765 0.541736 0.483085 0.083 Uiso 1 1 calc R U . . .
C19 C 0.4914(3) 0.3990(3) 0.44665(11) 0.0624(6) Uani 1 1 d . . . . .
H19A H 0.493930 0.368224 0.482258 0.094 Uiso 1 1 calc R U . . .
H19B H 0.514416 0.479457 0.440045 0.094 Uiso 1 1 calc R U . . .
H19C H 0.570433 0.330520 0.429547 0.094 Uiso 1 1 calc R U . . .
C20 C 0.3354(3) -0.0102(2) 0.39128(7) 0.0451(5) Uani 1 1 d . . . . .
H20A H 0.432015 -0.006824 0.372334 0.054 Uiso 1 1 calc R U . . .
C21 C 0.3808(4) -0.1455(2) 0.42307(10) 0.0680(7) Uani 1 1 d . . . . .
H21A H 0.459774 -0.155353 0.446517 0.102 Uiso 1 1 calc R U . . .
H21B H 0.424299 -0.214547 0.401853 0.102 Uiso 1 1 calc R U . . .
H21C H 0.287450 -0.153302 0.441226 0.102 Uiso 1 1 calc R U . . .
C22 C 0.2127(3) 0.0108(3) 0.35381(10) 0.0666(7) Uani 1 1 d . . . . .
H22A H 0.191590 0.096024 0.332818 0.100 Uiso 1 1 calc R U . . .
H22B H 0.115401 0.009907 0.371258 0.100 Uiso 1 1 calc R U . . .
H22C H 0.252354 -0.059984 0.333293 0.100 Uiso 1 1 calc R U . . .
C23 C 0.4467(4) 0.2745(3) 0.07962(8) 0.0670(7) Uani 1 1 d . . . . .
C24 C 0.5671(4) 0.1949(4) 0.04976(9) 0.0787(10) Uani 1 1 d . . . . .
C25 C 0.5233(6) 0.1670(5) 0.00685(11) 0.1045(14) Uani 1 1 d . . . . .
H25A H 0.602109 0.114834 -0.013988 0.125 Uiso 1 1 calc R U . . .
C26 C 0.3688(7) 0.2134(5) -0.00565(11) 0.1217(19) Uani 1 1 d . . . . .
H26A H 0.342083 0.193144 -0.034965 0.146 Uiso 1 1 calc R U . . .
C27 C 0.2532(6) 0.2883(5) 0.02353(12) 0.1089(15) Uani 1 1 d . . . . .
H27A H 0.146967 0.320378 0.014029 0.131 Uiso 1 1 calc R U . . .
C28 C 0.2882(4) 0.3190(4) 0.06739(10) 0.0817(10) Uani 1 1 d . . . . .
C29 C 0.7381(4) 0.1408(4) 0.06197(11) 0.0853(10) Uani 1 1 d . . . . .
H29A H 0.746436 0.167626 0.094194 0.102 Uiso 1 1 calc R U . . .
C30 C 0.8362(6) 0.1962(6) 0.02279(17) 0.1258(17) Uani 1 1 d . . . . .
H30A H 0.795767 0.292471 0.020453 0.189 Uiso 1 1 calc R U . . .
H30B H 0.828883 0.171997 -0.009293 0.189 Uiso 1 1 calc R U . . .
H30C H 0.946287 0.159288 0.032335 0.189 Uiso 1 1 calc R U . . .
C31 C 0.8120(6) -0.0106(5) 0.06750(17) 0.1170(15) Uani 1 1 d . . . . .
H31A H 0.750202 -0.047910 0.091841 0.176 Uiso 1 1 calc R U . . .
H31B H 0.919954 -0.041329 0.078594 0.176 Uiso 1 1 calc R U . . .
H31C H 0.812972 -0.039180 0.035603 0.176 Uiso 1 1 calc R U . . .
C32 C 0.1574(4) 0.4011(4) 0.09984(12) 0.0919(11) Uani 1 1 d . . . . .
H32A H 0.198135 0.376099 0.134046 0.110 Uiso 1 1 calc R U . . .
C33 C 0.0086(5) 0.3699(6) 0.10269(17) 0.1295(19) Uani 1 1 d . . . . .
H33A H -0.038155 0.395231 0.070116 0.194 Uiso 1 1 calc R U . . .
H33B H -0.066953 0.419225 0.126585 0.194 Uiso 1 1 calc R U . . .
H33C H 0.035718 0.275113 0.113183 0.194 Uiso 1 1 calc R U . . .
C34 C 0.1151(7) 0.5497(6) 0.0870(2) 0.149(2) Uani 1 1 d . . . . .
H34A H 0.207269 0.570340 0.090685 0.223 Uiso 1 1 calc R U . . .
H34B H 0.029599 0.595549 0.109177 0.223 Uiso 1 1 calc R U . . .
H34C H 0.081171 0.578483 0.052760 0.223 Uiso 1 1 calc R U . . .
O40 O 0.29373(16) 0.24261(13) 0.24605(4) 0.0390(3) Uani 1 1 d . . . . .
C41 C 0.1405(2) 0.3265(2) 0.23681(7) 0.0442(5) Uani 1 1 d . . . . .
H41A H 0.086983 0.315926 0.210923 0.053 Uiso 1 1 calc R U . . .
C42 C 0.0671(3) 0.4227(2) 0.26421(8) 0.0450(5) Uani 1 1 d . . . . .
H42A H -0.039841 0.477083 0.258138 0.054 Uiso 1 1 calc R U . . .
N43 N 0.14132(19) 0.44602(15) 0.30118(6) 0.0395(4) Uani 1 1 d . . . . .
C44 C 0.0420(2) 0.54348(19) 0.32929(7) 0.0416(4) Uani 1 1 d . . . . .
C45 C 0.0659(3) 0.6622(2) 0.32646(9) 0.0528(5) Uani 1 1 d . . . . .
C46 C -0.0379(4) 0.7610(2) 0.35247(10) 0.0661(7) Uani 1 1 d . . . . .
H46A H -0.023415 0.841931 0.350285 0.079 Uiso 1 1 calc R U . . .
C47 C -0.1601(3) 0.7430(3) 0.38104(10) 0.0684(8) Uani 1 1 d . . . . .
H47A H -0.230761 0.811806 0.397856 0.082 Uiso 1 1 calc R U . . .
C48 C -0.1802(3) 0.6247(3) 0.38528(9) 0.0599(6) Uani 1 1 d . . . . .
H48A H -0.262938 0.611678 0.405961 0.072 Uiso 1 1 calc R U . . .
C49 C -0.0805(3) 0.5239(2) 0.35958(8) 0.0474(5) Uani 1 1 d . . . . .
C50 C 0.2008(4) 0.6815(3) 0.29613(11) 0.0715(7) Uani 1 1 d . . . . .
H50A H 0.298828 0.630102 0.313451 0.107 Uiso 1 1 calc R U . . .
H50B H 0.185006 0.775193 0.290969 0.107 Uiso 1 1 calc R U . . .
H50C H 0.206986 0.651896 0.264119 0.107 Uiso 1 1 calc R U . . .
C51 C -0.1028(3) 0.3943(2) 0.36680(9) 0.0553(6) Uani 1 1 d . . . . .
H51A H -0.151195 0.387624 0.337640 0.083 Uiso 1 1 calc R U . . .
H51B H -0.171084 0.389601 0.395977 0.083 Uiso 1 1 calc R U . . .
H51C H -0.000436 0.321533 0.371466 0.083 Uiso 1 1 calc R U . . .
O60 O 0.3420(2) 0.08229(17) 0.16511(5) 0.0536(4) Uani 1 1 d D . . . .
C61 C 0.3959(11) -0.0019(9) 0.1273(3) 0.089(3) Uani 0.714(11) 1 d D U P A 1
H61A H 0.502110 -0.069005 0.134678 0.107 Uiso 0.714(11) 1 calc R U P A 1
H61B H 0.401526 0.050952 0.094835 0.107 Uiso 0.714(11) 1 calc R U P A 1
C62 C 0.2858(10) -0.0660(9) 0.1259(2) 0.109(3) Uani 0.714(11) 1 d D U P A 1
H62A H 0.223064 -0.028530 0.095786 0.131 Uiso 0.714(11) 1 calc R U P A 1
H62B H 0.343212 -0.161730 0.125524 0.131 Uiso 0.714(11) 1 calc R U P A 1
C63 C 0.1841(9) -0.0438(7) 0.1694(2) 0.0833(19) Uani 0.714(11) 1 d D U P A 1
H63A H 0.193871 -0.128717 0.189914 0.100 Uiso 0.714(11) 1 calc R U P A 1
H63B H 0.073151 0.004262 0.160060 0.100 Uiso 0.714(11) 1 calc R U P A 1
C64 C 0.2351(8) 0.0349(7) 0.1964(2) 0.0720(18) Uani 0.714(11) 1 d D U P A 1
H64A H 0.142970 0.110273 0.206104 0.086 Uiso 0.714(11) 1 calc R U P A 1
H64B H 0.288188 -0.019765 0.226763 0.086 Uiso 0.714(11) 1 calc R U P A 1
C61' C 0.420(2) -0.0119(15) 0.1310(6) 0.067(4) Uiso 0.286(11) 1 d D U P A 2
H61C H 0.535920 -0.044069 0.133771 0.080 Uiso 0.286(11) 1 calc R U P A 2
H61D H 0.393468 0.030261 0.096580 0.080 Uiso 0.286(11) 1 calc R U P A 2
C62' C 0.3670(17) -0.1212(11) 0.1440(5) 0.081(4) Uiso 0.286(11) 1 d D U P A 2
H62C H 0.314206 -0.130083 0.115838 0.098 Uiso 0.286(11) 1 calc R U P A 2
H62D H 0.457322 -0.204841 0.152786 0.098 Uiso 0.286(11) 1 calc R U P A 2
C63' C 0.2591(18) -0.0923(12) 0.1855(5) 0.079(4) Uiso 0.286(11) 1 d D U P A 2
H63C H 0.308651 -0.148719 0.216016 0.095 Uiso 0.286(11) 1 calc R U P A 2
H63D H 0.163776 -0.108612 0.180322 0.095 Uiso 0.286(11) 1 calc R U P A 2
C64' C 0.219(3) 0.0458(19) 0.1893(10) 0.120(7) Uiso 0.286(11) 1 d D U P A 2
H64C H 0.117572 0.100446 0.173330 0.144 Uiso 0.286(11) 1 calc R U P A 2
H64D H 0.208069 0.058641 0.224405 0.144 Uiso 0.286(11) 1 calc R U P A 2
O70 O 0.6168(2) 0.01719(14) 0.22210(6) 0.0531(4) Uani 1 1 d . . . . .
C71 C 0.7674(4) -0.0647(3) 0.20425(18) 0.1021(13) Uani 1 1 d . . . . .
H71A H 0.851698 -0.045534 0.217196 0.123 Uiso 1 1 calc R U . . .
H71B H 0.773668 -0.048409 0.167728 0.123 Uiso 1 1 calc R U . . .
C72 C 0.7854(6) -0.2019(4) 0.22150(16) 0.1268(19) Uani 1 1 d . . . . .
H72A H 0.891621 -0.253793 0.234477 0.152 Uiso 1 1 calc R U . . .
H72B H 0.769908 -0.242964 0.194140 0.152 Uiso 1 1 calc R U . . .
C73 C 0.6645(5) -0.1976(3) 0.26082(12) 0.0953(12) Uani 1 1 d . . . . .
H73A H 0.712878 -0.253607 0.291593 0.114 Uiso 1 1 calc R U . . .
H73B H 0.586390 -0.228944 0.250758 0.114 Uiso 1 1 calc R U . . .
C74 C 0.5878(4) -0.0548(2) 0.26837(9) 0.0651(7) Uani 1 1 d . . . . .
H74A H 0.473584 -0.030027 0.275523 0.078 Uiso 1 1 calc R U . . .
H74B H 0.635566 -0.037577 0.295913 0.078 Uiso 1 1 calc R U . . .

loop_
_atom_site_aniso_label
_atom_site_aniso_U_11
_atom_site_aniso_U_22
_atom_site_aniso_U_33
_atom_site_aniso_U_23
_atom_site_aniso_U_13
_atom_site_aniso_U_12
Mg1 0.0372(3) 0.0347(3) 0.0284(3) -0.0087(2) 0.0006(2) -0.0100(2)
Mg2 0.0445(4) 0.0436(3) 0.0301(3) -0.0112(2) 0.0036(2) -0.0201(3)
N1 0.0396(8) 0.0339(7) 0.0291(7) -0.0088(6) 0.0022(6) -0.0106(6)
C1 0.0425(10) 0.0333(9) 0.0334(8) -0.0098(7) -0.0029(7) -0.0089(8)
C2 0.0362(10) 0.0393(9) 0.0382(9) -0.0090(7) -0.0041(7) -0.0097(8)
C3 0.0373(10) 0.0378(9) 0.0384(9) -0.0120(7) 0.0013(7) -0.0139(8)
N3 0.0398(8) 0.0399(8) 0.0289(7) -0.0082(6) 0.0009(6) -0.0144(7)
C4 0.0518(12) 0.0466(11) 0.0350(9) -0.0072(8) -0.0042(8) -0.0087(9)
C5 0.0426(11) 0.0573(12) 0.0454(10) -0.0116(9) 0.0035(9) -0.0178(10)
N6 0.0426(9) 0.0422(8) 0.0296(7) -0.0066(6) 0.0017(6) -0.0185(7)
C6 0.0469(11) 0.0462(11) 0.0410(10) -0.0078(8) -0.0005(8) -0.0226(9)
C7 0.0651(14) 0.0518(12) 0.0429(10) 0.0016(9) -0.0046(10) -0.0330(11)
C8 0.0629(14) 0.0656(14) 0.0357(10) -0.0007(9) -0.0006(9) -0.0343(12)
N8 0.0612(12) 0.0709(12) 0.0295(8) -0.0073(7) 0.0000(7) -0.0378(10)
C9 0.0726(16) 0.0541(12) 0.0516(12) -0.0071(10) -0.0086(11) -0.0354(12)
C10 0.105(2) 0.093(2) 0.0410(12) 0.0094(12) -0.0082(13) -0.0604(19)
C11 0.0407(10) 0.0353(9) 0.0267(7) -0.0060(6) 0.0006(7) -0.0102(8)
C12 0.0485(11) 0.0385(9) 0.0307(8) -0.0087(7) 0.0020(8) -0.0114(8)
C13 0.0600(13) 0.0426(10) 0.0366(9) -0.0129(8) 0.0093(9) -0.0120(10)
C14 0.0577(13) 0.0474(11) 0.0398(10) -0.0060(8) 0.0144(9) -0.0137(10)
C15 0.0525(12) 0.0409(10) 0.0412(10) -0.0025(8) 0.0052(9) -0.0173(9)
C16 0.0479(11) 0.0362(9) 0.0311(8) -0.0050(7) -0.0011(8) -0.0111(8)
C17 0.0554(12) 0.0414(10) 0.0396(9) -0.0135(8) 0.0039(9) -0.0168(9)
C18 0.0662(15) 0.0426(11) 0.0572(12) -0.0205(10) 0.0081(11) -0.0172(11)
C19 0.0597(15) 0.0529(13) 0.0802(17) -0.0258(12) -0.0005(12) -0.0211(11)
C20 0.0545(12) 0.0398(10) 0.0426(10) -0.0128(8) 0.0059(9) -0.0184(9)
C21 0.088(2) 0.0372(11) 0.0716(16) -0.0110(10) 0.0171(14) -0.0193(12)
C22 0.0725(17) 0.0740(17) 0.0649(15) -0.0307(13) -0.0025(13) -0.0318(14)
C23 0.089(2) 0.106(2) 0.0335(10) -0.0060(11) -0.0013(11) -0.0690(18)
C24 0.120(3) 0.119(3) 0.0389(12) -0.0260(14) 0.0212(14) -0.090(2)
C25 0.161(4) 0.167(4) 0.0444(14) -0.0362(18) 0.0217(19) -0.124(3)
C26 0.190(5) 0.211(5) 0.0409(15) -0.013(2) -0.004(2) -0.160(4)
C27 0.136(4) 0.185(4) 0.0554(17) 0.008(2) -0.026(2) -0.120(3)
C28 0.094(2) 0.132(3) 0.0433(12) 0.0094(15) -0.0145(13) -0.075(2)
C29 0.102(3) 0.118(3) 0.0645(16) -0.0482(17) 0.0330(16) -0.067(2)
C30 0.134(4) 0.166(4) 0.120(3) -0.045(3) 0.053(3) -0.106(4)
C31 0.121(3) 0.131(4) 0.124(3) -0.065(3) 0.056(3) -0.070(3)
C32 0.075(2) 0.129(3) 0.0707(18) 0.0193(19) -0.0233(16) -0.046(2)
C33 0.088(3) 0.200(5) 0.111(3) 0.026(3) -0.023(2) -0.081(3)
C34 0.113(4) 0.141(5) 0.175(5) 0.016(4) 0.001(4) -0.046(3)
O40 0.0416(7) 0.0437(7) 0.0338(6) -0.0134(5) 0.0032(5) -0.0163(6)
C41 0.0429(11) 0.0532(11) 0.0402(10) -0.0128(8) -0.0026(8) -0.0195(9)
C42 0.0399(11) 0.0469(11) 0.0479(10) -0.0118(8) -0.0058(8) -0.0130(9)
N43 0.0392(9) 0.0367(8) 0.0416(8) -0.0133(6) -0.0034(7) -0.0095(7)
C44 0.0413(10) 0.0352(9) 0.0441(10) -0.0101(8) -0.0044(8) -0.0073(8)
C45 0.0614(14) 0.0375(10) 0.0580(12) -0.0102(9) -0.0043(11) -0.0151(10)
C46 0.0803(19) 0.0355(11) 0.0778(16) -0.0194(11) -0.0096(14) -0.0104(11)
C47 0.0647(16) 0.0531(14) 0.0711(16) -0.0298(12) 0.0001(13) 0.0037(12)
C48 0.0484(13) 0.0606(14) 0.0590(13) -0.0199(11) 0.0038(10) -0.0043(11)
C49 0.0429(11) 0.0453(11) 0.0475(11) -0.0127(9) -0.0014(9) -0.0072(9)
C50 0.088(2) 0.0540(14) 0.0813(18) -0.0136(13) 0.0100(15) -0.0378(14)
C51 0.0527(13) 0.0560(13) 0.0580(13) -0.0099(10) 0.0038(10) -0.0219(11)
O60 0.0618(10) 0.0701(10) 0.0460(8) -0.0258(7) 0.0140(7) -0.0399(8)
C61 0.115(5) 0.122(5) 0.078(3) -0.071(4) 0.055(4) -0.086(5)
C62 0.146(6) 0.155(6) 0.087(4) -0.078(4) 0.044(4) -0.110(5)
C63 0.095(4) 0.110(4) 0.083(3) -0.038(3) 0.016(3) -0.074(4)
C64 0.100(3) 0.103(3) 0.060(2) -0.051(2) 0.046(3) -0.084(3)
O70 0.0573(9) 0.0414(8) 0.0576(9) -0.0137(6) 0.0042(7) -0.0138(7)
C71 0.069(2) 0.0693(19) 0.163(4) -0.048(2) 0.031(2) -0.0143(16)
C72 0.155(4) 0.066(2) 0.101(3) -0.0182(19) -0.013(3) 0.026(2)
C73 0.153(4) 0.0451(14) 0.078(2) -0.0066(13) -0.029(2) -0.0224(18)
C74 0.093(2) 0.0479(12) 0.0560(13) -0.0041(10) -0.0073(13) -0.0289(13)

loop_
_atom_type_symbol
_atom_type_description
_atom_type_scat_dispersion_real
_atom_type_scat_dispersion_imag
_atom_type_scat_source
C C 0.0181 0.0091 'International Tables Vol C Tables 4.2.6.8 and 6.1.1.4'
H H 0.0000 0.0000 'International Tables Vol C Tables 4.2.6.8 and 6.1.1.4'
Mg Mg 0.1719 0.1771 'International Tables Vol C Tables 4.2.6.8 and 6.1.1.4'
N N 0.0311 0.0180 'International Tables Vol C Tables 4.2.6.8 and 6.1.1.4'
O O 0.0492 0.0322 'International Tables Vol C Tables 4.2.6.8 and 6.1.1.4'

loop_
_geom_angle_atom_site_label_1
_geom_angle_atom_site_label_2
_geom_angle_atom_site_label_3
_geom_angle
_geom_angle_site_symmetry_1
_geom_angle_site_symmetry_3
_geom_angle_publ_flag
N43 Mg1 O40 87.09(6) . . ?
N43 Mg1 N3 138.70(8) . . ?
O40 Mg1 N3 91.31(6) . . ?
N43 Mg1 N1 119.53(7) . . ?
O40 Mg1 N1 135.82(7) . . ?
N3 Mg1 N1 89.28(7) . . ?
N43 Mg1 C42 29.70(6) . . ?
O40 Mg1 C42 57.51(6) . . ?
N3 Mg1 C42 132.27(7) . . ?
N1 Mg1 C42 138.44(7) . . ?
N43 Mg1 C41 58.08(6) . . ?
O40 Mg1 C41 29.09(6) . . ?
N3 Mg1 C41 113.94(6) . . ?
N1 Mg1 C41 146.24(7) . . ?
C42 Mg1 C41 28.43(6) . . ?
N43 Mg1 Mg2 108.75(5) . . ?
O40 Mg1 Mg2 32.00(4) . . ?
N3 Mg1 Mg2 59.46(4) . . ?
N1 Mg1 Mg2 130.05(5) . . ?
C42 Mg1 Mg2 82.41(5) . . ?
C41 Mg1 Mg2 56.52(5) . . ?
O40 Mg2 O70 102.46(6) . . ?
O40 Mg2 N6 90.03(6) . . ?
O70 Mg2 N6 91.47(7) . . ?
O40 Mg2 N8 133.38(8) . . ?
O70 Mg2 N8 124.13(8) . . ?
N6 Mg2 N8 87.43(7) . . ?
O40 Mg2 O60 89.67(6) . . ?
O70 Mg2 O60 83.42(7) . . ?
N6 Mg2 O60 174.68(7) . . ?
N8 Mg2 O60 96.62(7) . . ?
O40 Mg2 Mg1 32.98(4) . . ?
O70 Mg2 Mg1 92.91(5) . . ?
N6 Mg2 Mg1 58.42(4) . . ?
N8 Mg2 Mg1 131.27(6) . . ?
O60 Mg2 Mg1 120.23(5) . . ?
C1 N1 C11 117.68(15) . . ?
C1 N1 Mg1 126.07(12) . . ?
C11 N1 Mg1 116.10(12) . . ?
N1 C1 C2 124.14(16) . . ?
N1 C1 C4 119.86(18) . . ?
C2 C1 C4 115.98(17) . . ?
C1 C2 C3 129.20(18) . . ?
N3 C3 C2 121.54(18) . . ?
N3 C3 C5 121.40(17) . . ?
C2 C3 C5 117.07(17) . . ?
C3 N3 N6 118.10(15) . . ?
C3 N3 Mg1 128.90(13) . . ?
N6 N3 Mg1 110.70(11) . . ?
C6 N6 N3 116.90(15) . . ?
C6 N6 Mg2 128.36(13) . . ?
N3 N6 Mg2 109.61(12) . . ?
N6 C6 C7 121.20(19) . . ?
N6 C6 C9 121.99(18) . . ?
C7 C6 C9 116.81(19) . . ?
C8 C7 C6 128.7(2) . . ?
N8 C8 C7 126.14(19) . . ?
N8 C8 C10 120.4(2) . . ?
C7 C8 C10 113.5(2) . . ?
C8 N8 C23 115.76(19) . . ?
C8 N8 Mg2 124.22(13) . . ?
C23 N8 Mg2 119.82(16) . . ?
C16 C11 C12 121.05(18) . . ?
C16 C11 N1 119.71(15) . . ?
C12 C11 N1 119.14(18) . . ?
C13 C12 C11 117.68(19) . . ?
C13 C12 C17 121.11(17) . . ?
C11 C12 C17 121.20(18) . . ?
C14 C13 C12 121.84(18) . . ?
C13 C14 C15 119.9(2) . . ?
C14 C15 C16 120.9(2) . . ?
C15 C16 C11 118.66(17) . . ?
C15 C16 C20 119.94(19) . . ?
C11 C16 C20 121.37(18) . . ?
C12 C17 C18 112.95(19) . . ?
C12 C17 C19 114.06(18) . . ?
C18 C17 C19 108.50(18) . . ?
C22 C20 C16 109.84(18) . . ?
C22 C20 C21 111.9(2) . . ?
C16 C20 C21 112.57(17) . . ?
C28 C23 C24 120.7(3) . . ?
C28 C23 N8 119.5(3) . . ?
C24 C23 N8 119.8(3) . . ?
C25 C24 C23 117.9(4) . . ?
C25 C24 C29 119.1(3) . . ?
C23 C24 C29 123.0(2) . . ?
C26 C25 C24 121.2(4) . . ?
C27 C26 C25 120.7(3) . . ?
C26 C27 C28 121.2(4) . . ?
C27 C28 C23 118.2(4) . . ?
C27 C28 C32 120.4(3) . . ?
C23 C28 C32 121.3(3) . . ?
C24 C29 C31 112.7(3) . . ?
C24 C29 C30 112.1(4) . . ?
C31 C29 C30 108.1(3) . . ?
C28 C32 C34 114.4(3) . . ?
C28 C32 C33 113.4(4) . . ?
C34 C32 C33 110.0(4) . . ?
C41 O40 Mg2 121.97(12) . . ?
C41 O40 Mg1 105.47(11) . . ?
Mg2 O40 Mg1 115.02(7) . . ?
C42 C41 O40 120.16(18) . . ?
C42 C41 Mg1 74.74(12) . . ?
O40 C41 Mg1 45.44(8) . . ?
C41 C42 N43 122.38(19) . . ?
C41 C42 Mg1 76.83(13) . . ?
N43 C42 Mg1 45.71(9) . . ?
C42 N43 C44 114.57(16) . . ?
C42 N43 Mg1 104.58(12) . . ?
C44 N43 Mg1 139.40(13) . . ?
C49 C44 C45 119.70(19) . . ?
C49 C44 N43 121.01(19) . . ?
C45 C44 N43 119.3(2) . . ?
C46 C45 C44 119.0(2) . . ?
C46 C45 C50 120.9(2) . . ?
C44 C45 C50 120.1(2) . . ?
C47 C46 C45 121.2(2) . . ?
C46 C47 C48 119.8(2) . . ?
C47 C48 C49 120.9(3) . . ?
C48 C49 C44 119.3(2) . . ?
C48 C49 C51 119.1(2) . . ?
C44 C49 C51 121.49(18) . . ?
C64 O60 C61 105.3(3) . . ?
C64' O60 C61' 106.5(8) . . ?
C64' O60 Mg2 126.4(9) . . ?
C64 O60 Mg2 120.8(2) . . ?
C61 O60 Mg2 129.6(3) . . ?
C61' O60 Mg2 123.2(7) . . ?
O60 C61 C62 108.3(4) . . ?
C63 C62 C61 107.7(3) . . ?
C62 C63 C64 106.2(3) . . ?
O60 C64 C63 108.8(3) . . ?
O60 C61' C62' 107.4(7) . . ?
C63' C62' C61' 107.0(7) . . ?
C62' C63' C64' 106.8(8) . . ?
O60 C64' C63' 107.1(9) . . ?
C71 O70 C74 105.6(2) . . ?
C71 O70 Mg2 131.9(2) . . ?
C74 O70 Mg2 122.55(15) . . ?
O70 C71 C72 107.1(3) . . ?
C71 C72 C73 106.3(3) . . ?
C72 C73 C74 105.6(3) . . ?
O70 C74 C73 104.2(2) . . ?

loop_
_geom_bond_atom_site_label_1
_geom_bond_atom_site_label_2
_geom_bond_distance
_geom_bond_site_symmetry_2
_geom_bond_publ_flag
Mg1 N43 2.0043(17) . ?
Mg1 O40 2.0217(14) . ?
Mg1 N3 2.0444(17) . ?
Mg1 N1 2.0534(16) . ?
Mg1 C42 2.710(2) . ?
Mg1 C41 2.735(2) . ?
Mg1 Mg2 3.3652(8) . ?
Mg2 O40 1.9677(14) . ?
Mg2 O70 2.0921(16) . ?
Mg2 N6 2.1000(17) . ?
Mg2 N8 2.1052(18) . ?
Mg2 O60 2.2464(16) . ?
N1 C1 1.338(3) . ?
N1 C11 1.437(2) . ?
C1 C2 1.397(3) . ?
C1 C4 1.514(3) . ?
C2 C3 1.407(3) . ?
C3 N3 1.319(3) . ?
C3 C5 1.509(3) . ?
N3 N6 1.440(2) . ?
N6 C6 1.301(3) . ?
C6 C7 1.420(3) . ?
C6 C9 1.510(3) . ?
C7 C8 1.386(3) . ?
C8 N8 1.348(3) . ?
C8 C10 1.529(3) . ?
N8 C23 1.439(3) . ?
C11 C16 1.406(3) . ?
C11 C12 1.412(2) . ?
C12 C13 1.394(3) . ?
C12 C17 1.521(3) . ?
C13 C14 1.377(3) . ?
C14 C15 1.385(3) . ?
C15 C16 1.393(3) . ?
C16 C20 1.526(3) . ?
C17 C18 1.528(3) . ?
C17 C19 1.530(4) . ?
C20 C22 1.526(3) . ?
C20 C21 1.528(3) . ?
C23 C28 1.404(4) . ?
C23 C24 1.417(4) . ?
C24 C25 1.400(4) . ?
C24 C29 1.504(5) . ?
C25 C26 1.371(7) . ?
C26 C27 1.362(7) . ?
C27 C28 1.404(4) . ?
C28 C32 1.520(5) . ?
C29 C31 1.538(6) . ?
C29 C30 1.543(5) . ?
C32 C34 1.527(7) . ?
C32 C33 1.532(5) . ?
O40 C41 1.380(2) . ?
C41 C42 1.337(3) . ?
C42 N43 1.387(3) . ?
N43 C44 1.413(2) . ?
C44 C49 1.403(3) . ?
C44 C45 1.406(3) . ?
C45 C46 1.400(3) . ?
C45 C50 1.497(4) . ?
C46 C47 1.372(4) . ?
C47 C48 1.379(4) . ?
C48 C49 1.398(3) . ?
C49 C51 1.508(3) . ?
O60 C64' 1.423(13) . ?
O60 C64 1.441(4) . ?
O60 C61 1.442(5) . ?
O60 C61' 1.457(11) . ?
C61 C62 1.452(7) . ?
C62 C63 1.443(6) . ?
C63 C64 1.462(6) . ?
C61' C62' 1.457(12) . ?
C62' C63' 1.435(11) . ?
C63' C64' 1.452(13) . ?
O70 C71 1.432(3) . ?
O70 C74 1.444(3) . ?
C71 C72 1.466(6) . ?
C72 C73 1.471(6) . ?
C73 C74 1.510(4) . ?
